data_4337552
loop_
_publ_author_name
'Ji, Ning-Ning'
'Cheng, Xiao-Jie'
'Zhao, Yi'
'Liang, Li-Li'
'Ni, Xin-Long'
'Xiao, Xin'
'Zhu, Qian-Jiang'
'Xue, Sai-Feng'
'Dong, Nan'
'Tao, Zhu'

_publ_section_title
;
 Tetrachloridometallate dianion-induced cucurbit[8]uril supramolecular
 assemblies with large channels and their potential applications for
 extraction coating on solid-phase microextraction fibers.
;
_journal_issue 1
_journal_name_full 'Inorganic chemistry'
_journal_page_first 21
_journal_page_last 23
_journal_paper_doi 10.1021/ic4025684
_journal_volume 53
_journal_year 2014
_chemical_formula_sum 'C48 H172 Cl8 N32 Ni2 O76'
_chemical_formula_weight 2815.20
_chemical_name_systematic
;
 ?
;
_space_group_IT_number 14
_symmetry_cell_setting monoclinic
_symmetry_space_group_name_Hall '-P 2yn'
_symmetry_space_group_name_H-M 'P 1 21/n 1'
_atom_sites_solution_hydrogens geom
_atom_sites_solution_primary direct
_atom_sites_solution_secondary difmap
_audit_creation_method SHELXL-97
_cell_angle_alpha 90.00
_cell_angle_beta 98.170(4)
_cell_angle_gamma 90.00
_cell_formula_units_Z 4
_cell_length_a 17.659(4)
_cell_length_b 21.661(5)
_cell_length_c 30.507(8)
_cell_measurement_temperature 223(2)
_cell_volume 11551(5)
_computing_structure_refinement 'SHELXL-97 (Sheldrick, 1997)'
_diffrn_ambient_temperature 223(2)
_diffrn_measured_fraction_theta_full 0.998
_diffrn_measured_fraction_theta_max 0.998
_diffrn_measurement_device_type 'Bruker CCD Area Detector'
_diffrn_measurement_method '\f and \w scan'
_diffrn_radiation_monochromator graphite
_diffrn_radiation_source 'fine-focus sealed tube'
_diffrn_radiation_type MoK\a
_diffrn_radiation_wavelength 0.71073
_diffrn_reflns_av_R_equivalents 0.0842
_diffrn_reflns_av_sigmaI/netI 0.1047
_diffrn_reflns_limit_h_max 20
_diffrn_reflns_limit_h_min -20
_diffrn_reflns_limit_k_max 25
_diffrn_reflns_limit_k_min -25
_diffrn_reflns_limit_l_max 36
_diffrn_reflns_limit_l_min -35
_diffrn_reflns_number 81591
_diffrn_reflns_theta_full 25.10
_diffrn_reflns_theta_max 25.10
_diffrn_reflns_theta_min 1.16
_exptl_absorpt_coefficient_mu 0.634
_exptl_absorpt_correction_T_max 0.8890
_exptl_absorpt_correction_T_min 0.8474
_exptl_absorpt_correction_type multi-scan
_exptl_absorpt_process_details 'SADABS (Bruker, 2008)'
_exptl_crystal_colour colorless
_exptl_crystal_density_diffrn 1.619
_exptl_crystal_density_method 'not measured'
_exptl_crystal_description prism
_exptl_crystal_F_000 5936
_exptl_crystal_size_max 0.27
_exptl_crystal_size_mid 0.22
_exptl_crystal_size_min 0.19
_platon_squeeze_details
;
;
_refine_diff_density_max 0.518
_refine_diff_density_min -0.270
_refine_diff_density_rms 0.047
_refine_ls_extinction_coef 0.000047(13)
_refine_ls_extinction_expression Fc^*^=kFc[1+0.001xFc^2^\l^3^/sin(2\q)]^-1/4^
_refine_ls_extinction_method SHELXL
_refine_ls_goodness_of_fit_ref 0.826
_refine_ls_hydrogen_treatment constr
_refine_ls_matrix_type full
_refine_ls_number_parameters 956
_refine_ls_number_reflns 20536
_refine_ls_number_restraints 0
_refine_ls_restrained_S_all 0.826
_refine_ls_R_factor_all 0.1187
_refine_ls_R_factor_gt 0.0512
_refine_ls_shift/su_max 0.003
_refine_ls_shift/su_mean 0.000
_refine_ls_structure_factor_coef Fsqd
_refine_ls_weighting_details 'calc w=1/[\s^2^(Fo^2^)+(0.0537P)^2^+0.0000P] where P=(Fo^2^+2Fc^2^)/3'
_refine_ls_weighting_scheme calc
_refine_ls_wR_factor_gt 0.1195
_refine_ls_wR_factor_ref 0.1327
_reflns_number_gt 8511
_reflns_number_total 20536
_reflns_threshold_expression >2sigma(I)
_cod_data_source_file ic4025684_si_001.cif
_cod_data_source_block compound2
_cod_original_sg_symbol_H-M 'P 21/n'
_cod_database_code 4337552

loop_
_symmetry_equiv_pos_as_xyz
'x, y, z'
'-x+1/2, y+1/2, -z+1/2'
'-x, -y, -z'
'x-1/2, -y-1/2, z-1/2'

loop_
_atom_site_label
_atom_site_type_symbol
_atom_site_fract_x
_atom_site_fract_y
_atom_site_fract_z
_atom_site_U_iso_or_equiv
_atom_site_adp_type
_atom_site_occupancy
_atom_site_symmetry_multiplicity
_atom_site_calc_flag
_atom_site_refinement_flags
Ni1 Ni 0.31359(3) -0.08578(2) 0.029379(16) 0.05723(15) Uani 1 1 d .
Ni2 Ni 0.11979(3) 0.14340(3) 0.138678(16) 0.07690(19) Uani 1 1 d .
Cl1 Cl 0.30404(6) -0.17786(6) 0.06465(4) 0.0987(4) Uani 1 1 d .
Cl2 Cl 0.36876(7) -0.10379(6) -0.03180(4) 0.0926(4) Uani 1 1 d .
Cl3 Cl 0.19348(7) -0.04699(6) 0.01583(5) 0.1106(5) Uani 1 1 d .
Cl4 Cl 0.38852(8) -0.01970(6) 0.07397(4) 0.1093(5) Uani 1 1 d .
Cl5 Cl 0.14313(6) 0.11859(6) 0.21187(3) 0.0963(4) Uani 1 1 d .
Cl6 Cl 0.23124(7) 0.16449(6) 0.11445(4) 0.0999(4) Uani 1 1 d .
Cl7 Cl 0.06090(9) 0.06310(8) 0.10036(5) 0.1414(6) Uani 1 1 d .
Cl8 Cl 0.03810(11) 0.22331(9) 0.12863(5) 0.1794(9) Uani 1 1 d .
C1 C -0.0264(3) 0.1111(2) -0.10761(16) 0.0664(12) Uani 1 1 d .
C2 C -0.0267(2) 0.14582(19) -0.03582(13) 0.0628(11) Uani 1 1 d .
H2 H -0.0423 0.1205 -0.0116 0.075 Uiso 1 1 calc R
C3 C -0.0981(2) 0.17298(19) -0.06668(13) 0.0617(11) Uani 1 1 d .
H3 H -0.1471 0.1604 -0.0571 0.074 Uiso 1 1 calc R
C4 C -0.0213(3) 0.2556(2) -0.03406(14) 0.0650(12) Uani 1 1 d .
C5 C -0.1507(2) 0.14637(18) -0.14556(14) 0.0746(12) Uani 1 1 d .
H5A H -0.1990 0.1389 -0.1342 0.090 Uiso 1 1 calc R
H5B H -0.1422 0.1119 -0.1651 0.090 Uiso 1 1 calc R
C6 C -0.1436(2) 0.28430(18) -0.07900(12) 0.0666(11) Uani 1 1 d .
H6A H -0.1932 0.2698 -0.0722 0.080 Uiso 1 1 calc R
H6B H -0.1320 0.3234 -0.0633 0.080 Uiso 1 1 calc R
C7 C -0.1482(2) 0.2047(2) -0.21501(16) 0.0636(11) Uani 1 1 d .
C8 C -0.1944(2) 0.25685(19) -0.15798(12) 0.0580(10) Uani 1 1 d .
H8 H -0.2442 0.2463 -0.1485 0.070 Uiso 1 1 calc R
C9 C -0.2051(2) 0.29813(19) -0.19952(13) 0.0632(11) Uani 1 1 d .
H9 H -0.2596 0.3081 -0.2094 0.076 Uiso 1 1 calc R
C10 C -0.1332(2) 0.3521(2) -0.14250(15) 0.0652(11) Uani 1 1 d .
C11 C -0.1855(2) 0.27115(19) -0.27837(13) 0.0688(11) Uani 1 1 d .
H11A H -0.2384 0.2851 -0.2866 0.083 Uiso 1 1 calc R
H11B H -0.1794 0.2324 -0.2941 0.083 Uiso 1 1 calc R
C12 C -0.1695(2) 0.40902(18) -0.21148(13) 0.0678(11) Uani 1 1 d .
H12A H -0.1536 0.4436 -0.1916 0.081 Uiso 1 1 calc R
H12B H -0.2237 0.4147 -0.2229 0.081 Uiso 1 1 calc R
C13 C -0.0844(2) 0.3045(2) -0.32174(14) 0.0604(11) Uani 1 1 d .
C14 C -0.1510(2) 0.38388(18) -0.29063(13) 0.0610(11) Uani 1 1 d .
H14 H -0.2055 0.3930 -0.3011 0.073 Uiso 1 1 calc R
C15 C -0.0971(2) 0.41275(18) -0.32114(13) 0.0563(10) Uani 1 1 d .
H15 H -0.1260 0.4364 -0.3458 0.068 Uiso 1 1 calc R
C16 C -0.0680(2) 0.4515(2) -0.25011(16) 0.0643(11) Uani 1 1 d .
C17 C -0.0161(2) 0.36303(19) -0.37393(13) 0.0691(11) Uani 1 1 d .
H17A H -0.0170 0.3222 -0.3879 0.083 Uiso 1 1 calc R
H17B H -0.0412 0.3921 -0.3960 0.083 Uiso 1 1 calc R
C18 C -0.0001(2) 0.49748(17) -0.30705(13) 0.0646(11) Uani 1 1 d .
H18A H 0.0088 0.5300 -0.2845 0.077 Uiso 1 1 calc R
H18B H -0.0266 0.5162 -0.3342 0.077 Uiso 1 1 calc R
C19 C 0.1242(3) 0.3449(2) -0.36391(12) 0.0640(11) Uani 1 1 d .
C20 C 0.0841(2) 0.44678(18) -0.35772(12) 0.0545(10) Uani 1 1 d .
H20 H 0.0593 0.4714 -0.3831 0.065 Uiso 1 1 calc R
C21 C 0.1709(2) 0.4448(2) -0.35577(13) 0.0634(11) Uani 1 1 d .
H21 H 0.1876 0.4671 -0.3811 0.076 Uiso 1 1 calc R
C22 C 0.1419(3) 0.49378(19) -0.29192(16) 0.0648(11) Uani 1 1 d .
C23 C 0.2604(2) 0.3579(2) -0.36966(13) 0.0740(12) Uani 1 1 d .
H23A H 0.2750 0.3848 -0.3928 0.089 Uiso 1 1 calc R
H23B H 0.2534 0.3161 -0.3819 0.089 Uiso 1 1 calc R
C24 C 0.2761(2) 0.49803(18) -0.30618(13) 0.0702(12) Uani 1 1 d .
H24A H 0.2778 0.5322 -0.2850 0.084 Uiso 1 1 calc R
H24B H 0.2898 0.5145 -0.3339 0.084 Uiso 1 1 calc R
C25 C 0.3541(3) 0.3033(3) -0.31545(14) 0.0671(12) Uani 1 1 d .
C26 C 0.3677(2) 0.4100(2) -0.31823(13) 0.0619(11) Uani 1 1 d .
H26 H 0.3847 0.4322 -0.3435 0.074 Uiso 1 1 calc R
C27 C 0.4356(2) 0.3831(2) -0.28639(13) 0.0646(11) Uani 1 1 d .
H27 H 0.4851 0.3917 -0.2968 0.078 Uiso 1 1 calc R
C28 C 0.3724(2) 0.4545(2) -0.24677(15) 0.0646(11) Uani 1 1 d .
C29 C 0.4759(2) 0.27217(18) -0.27114(13) 0.0654(11) Uani 1 1 d .
H29A H 0.5254 0.2850 -0.2791 0.079 Uiso 1 1 calc R
H29B H 0.4621 0.2327 -0.2859 0.079 Uiso 1 1 calc R
C30 C 0.4935(2) 0.4131(2) -0.20743(13) 0.0750(12) Uani 1 1 d .
H30A H 0.5421 0.4169 -0.2192 0.090 Uiso 1 1 calc R
H30B H 0.4882 0.4492 -0.1888 0.090 Uiso 1 1 calc R
C31 C 0.4685(2) 0.2078(2) -0.20581(16) 0.0643(11) Uani 1 1 d .
C32 C 0.5312(2) 0.30189(19) -0.19294(13) 0.0604(11) Uani 1 1 d .
H32 H 0.5811 0.3099 -0.2031 0.073 Uiso 1 1 calc R
C33 C 0.5410(2) 0.26551(18) -0.14946(12) 0.0586(10) Uani 1 1 d .
H33 H 0.5956 0.2564 -0.1392 0.070 Uiso 1 1 calc R
C34 C 0.4877(2) 0.3596(2) -0.13720(15) 0.0671(12) Uani 1 1 d .
C35 C 0.5082(2) 0.15408(18) -0.13612(14) 0.0729(12) Uani 1 1 d .
H35A H 0.5628 0.1482 -0.1257 0.088 Uiso 1 1 calc R
H35B H 0.4906 0.1191 -0.1553 0.088 Uiso 1 1 calc R
C36 C 0.5234(2) 0.29482(18) -0.07119(13) 0.0678(11) Uani 1 1 d .
H36A H 0.5770 0.2828 -0.0626 0.081 Uiso 1 1 calc R
H36B H 0.5153 0.3340 -0.0565 0.081 Uiso 1 1 calc R
C37 C 0.4096(2) 0.1098(2) -0.09556(15) 0.0609(11) Uani 1 1 d .
C38 C 0.4924(2) 0.18276(19) -0.05618(13) 0.0574(10) Uani 1 1 d .
H38 H 0.5471 0.1742 -0.0458 0.069 Uiso 1 1 calc R
C39 C 0.4396(2) 0.15519(18) -0.02501(13) 0.0580(10) Uani 1 1 d .
H39 H 0.4694 0.1345 0.0008 0.070 Uiso 1 1 calc R
C40 C 0.4222(2) 0.2612(3) -0.02894(13) 0.0690(12) Uani 1 1 d .
C41 C 0.3464(2) 0.06453(17) -0.03706(13) 0.0621(11) Uani 1 1 d .
H41A H 0.3414 0.0301 -0.0581 0.075 Uiso 1 1 calc R
H41B H 0.3728 0.0489 -0.0088 0.075 Uiso 1 1 calc R
C42 C 0.3515(2) 0.2053(2) 0.02348(12) 0.0733(12) Uani 1 1 d .
H42A H 0.3487 0.2469 0.0358 0.088 Uiso 1 1 calc R
H42B H 0.3757 0.1783 0.0472 0.088 Uiso 1 1 calc R
C43 C 0.2069(3) 0.0658(2) -0.05690(15) 0.0656(11) Uani 1 1 d .
C44 C 0.2562(2) 0.1175(2) 0.00775(12) 0.0586(10) Uani 1 1 d .
H44 H 0.2807 0.0972 0.0352 0.070 Uiso 1 1 calc R
C45 C 0.1682(2) 0.11660(19) 0.00464(12) 0.0581(10) Uani 1 1 d .
H45 H 0.1509 0.0925 0.0290 0.070 Uiso 1 1 calc R
C46 C 0.2116(3) 0.2180(2) 0.01142(12) 0.0616(11) Uani 1 1 d .
C47 C 0.0694(2) 0.06262(18) -0.04985(14) 0.0698(12) Uani 1 1 d .
H47A H 0.0545 0.0417 -0.0239 0.084 Uiso 1 1 calc R
H47B H 0.0706 0.0316 -0.0731 0.084 Uiso 1 1 calc R
C48 C 0.0741(2) 0.2001(2) 0.01786(13) 0.0717(12) Uani 1 1 d .
H48A H 0.0591 0.1720 0.0403 0.086 Uiso 1 1 calc R
H48B H 0.0797 0.2414 0.0310 0.086 Uiso 1 1 calc R
N1 N 0.01148(18) 0.10948(15) -0.06540(12) 0.0637(9) Uani 1 1 d .
N2 N -0.08863(18) 0.14808(15) -0.10865(11) 0.0618(9) Uani 1 1 d .
N3 N 0.01467(18) 0.20156(18) -0.01883(10) 0.0673(9) Uani 1 1 d .
N4 N -0.08523(18) 0.23928(16) -0.06271(10) 0.0622(9) Uani 1 1 d .
N5 N -0.15680(18) 0.20346(15) -0.17109(12) 0.0646(9) Uani 1 1 d .
N6 N -0.17221(17) 0.25964(16) -0.23187(11) 0.0607(8) Uani 1 1 d .
N7 N -0.14943(18) 0.29513(17) -0.12588(11) 0.0659(9) Uani 1 1 d .
N8 N -0.16076(19) 0.35206(16) -0.18616(12) 0.0686(9) Uani 1 1 d .
N9 N -0.13400(18) 0.31726(15) -0.29268(11) 0.0637(9) Uani 1 1 d .
N10 N -0.05960(17) 0.36021(16) -0.33691(11) 0.0641(9) Uani 1 1 d .
N11 N -0.12561(18) 0.41088(14) -0.24844(11) 0.0606(8) Uani 1 1 d .
N12 N -0.04804(17) 0.45151(15) -0.29224(11) 0.0608(8) Uani 1 1 d .
N13 N 0.06270(18) 0.38178(16) -0.36164(10) 0.0592(8) Uani 1 1 d .
N14 N 0.18797(18) 0.37936(17) -0.35723(10) 0.0593(8) Uani 1 1 d .
N15 N 0.07327(19) 0.47382(14) -0.31577(11) 0.0629(9) Uani 1 1 d .
N16 N 0.19902(18) 0.47422(14) -0.31435(11) 0.0613(9) Uani 1 1 d .
N17 N 0.32222(18) 0.35710(18) -0.33212(11) 0.0661(9) Uani 1 1 d .
N18 N 0.41897(19) 0.31779(17) -0.28696(10) 0.0628(9) Uani 1 1 d .
N19 N 0.33278(17) 0.45167(15) -0.28872(11) 0.0630(9) Uani 1 1 d .
N20 N 0.43054(18) 0.41297(15) -0.24453(11) 0.0650(9) Uani 1 1 d .
N21 N 0.48345(17) 0.26344(16) -0.22362(11) 0.0617(9) Uani 1 1 d .
N22 N 0.49812(18) 0.20945(16) -0.16107(11) 0.0613(9) Uani 1 1 d .
N23 N 0.49566(18) 0.35905(15) -0.18086(11) 0.0655(9) Uani 1 1 d .
N24 N 0.50928(18) 0.30394(16) -0.11860(11) 0.0615(9) Uani 1 1 d .
N25 N 0.46661(18) 0.15457(15) -0.09819(11) 0.0656(9) Uani 1 1 d .
N26 N 0.39311(17) 0.11152(14) -0.05303(11) 0.0565(8) Uani 1 1 d .
N27 N 0.47520(18) 0.24865(16) -0.05605(10) 0.0626(9) Uani 1 1 d .
N28 N 0.39872(17) 0.20693(16) -0.01180(10) 0.0625(9) Uani 1 1 d .
N29 N 0.27168(18) 0.08443(14) -0.03078(10) 0.0589(8) Uani 1 1 d .
N30 N 0.14483(18) 0.08820(14) -0.03835(10) 0.0602(8) Uani 1 1 d .
N31 N 0.27303(17) 0.18280(16) 0.00819(9) 0.0542(8) Uani 1 1 d .
N32 N 0.14824(18) 0.18029(17) 0.00646(10) 0.0634(9) Uani 1 1 d .
O1 O -0.00684(17) 0.08234(13) -0.13896(10) 0.0830(9) Uani 1 1 d .
O2 O -0.12211(17) 0.16265(14) -0.23505(10) 0.0850(9) Uani 1 1 d .
O3 O -0.06617(16) 0.25332(14) -0.33259(10) 0.0837(9) Uani 1 1 d .
O4 O 0.12078(16) 0.28806(15) -0.36987(9) 0.0833(9) Uani 1 1 d .
O5 O 0.33048(16) 0.25108(15) -0.32402(9) 0.0832(9) Uani 1 1 d .
O6 O 0.43527(17) 0.16374(14) -0.22503(9) 0.0834(9) Uani 1 1 d .
O7 O 0.38038(16) 0.07785(12) -0.12536(10) 0.0720(8) Uani 1 1 d .
O8 O 0.20277(16) 0.03506(13) -0.09037(9) 0.0802(9) Uani 1 1 d .
O9 O 0.00037(17) 0.30700(15) -0.02364(10) 0.0847(9) Uani 1 1 d .
O10 O -0.09920(17) 0.39409(14) -0.12128(10) 0.0830(9) Uani 1 1 d .
O11 O -0.03844(17) 0.48492(14) -0.21925(9) 0.0814(9) Uani 1 1 d .
O12 O 0.14830(16) 0.52233(13) -0.25755(10) 0.0769(8) Uani 1 1 d .
O13 O 0.35828(16) 0.48857(13) -0.21702(10) 0.0805(9) Uani 1 1 d .
O14 O 0.46311(17) 0.40352(14) -0.11807(10) 0.0860(9) Uani 1 1 d .
O15 O 0.39888(17) 0.31367(16) -0.02119(10) 0.0912(10) Uani 1 1 d .
O16 O 0.21061(16) 0.27433(15) 0.01665(9) 0.0827(9) Uani 1 1 d .

loop_
_atom_site_aniso_label
_atom_site_aniso_U_11
_atom_site_aniso_U_22
_atom_site_aniso_U_33
_atom_site_aniso_U_23
_atom_site_aniso_U_13
_atom_site_aniso_U_12
Ni1 0.0502(3) 0.0633(3) 0.0573(3) 0.0097(3) 0.0045(2) 0.0005(3)
Ni2 0.0621(4) 0.1221(5) 0.0469(3) -0.0010(3) 0.0091(3) -0.0025(3)
Cl1 0.0565(7) 0.1017(9) 0.1386(11) 0.0533(8) 0.0165(7) 0.0077(6)
Cl2 0.1054(9) 0.1109(10) 0.0606(7) 0.0001(7) 0.0086(7) 0.0162(8)
Cl3 0.0718(8) 0.1028(10) 0.1570(13) 0.0461(9) 0.0150(8) 0.0184(7)
Cl4 0.1370(12) 0.1061(10) 0.0758(8) -0.0089(7) -0.0157(8) -0.0203(8)
Cl5 0.0580(7) 0.1734(12) 0.0578(7) 0.0078(7) 0.0099(6) -0.0006(7)
Cl6 0.0837(8) 0.1589(12) 0.0568(7) 0.0004(7) 0.0091(6) -0.0227(8)
Cl7 0.1415(13) 0.1704(15) 0.1061(11) 0.0111(10) -0.0038(10) -0.0764(11)
Cl8 0.2226(19) 0.242(2) 0.0782(10) 0.0079(11) 0.0355(11) 0.1302(16)
C1 0.071(3) 0.061(3) 0.065(3) 0.012(3) 0.000(3) -0.009(3)
C2 0.053(3) 0.072(3) 0.066(3) 0.021(2) 0.018(2) -0.001(2)
C3 0.044(2) 0.077(3) 0.064(3) 0.014(2) 0.005(2) 0.000(2)
C4 0.057(3) 0.086(4) 0.051(3) -0.001(3) 0.003(2) 0.015(3)
C5 0.082(3) 0.064(3) 0.075(3) 0.019(2) 0.001(3) -0.013(2)
C6 0.066(3) 0.075(3) 0.057(3) 0.002(2) 0.002(2) 0.001(2)
C7 0.051(3) 0.068(3) 0.068(3) 0.003(3) -0.002(2) -0.015(2)
C8 0.049(2) 0.067(3) 0.057(3) 0.014(2) 0.003(2) 0.001(2)
C9 0.043(2) 0.076(3) 0.071(3) 0.012(3) 0.006(2) -0.006(2)
C10 0.061(3) 0.075(4) 0.058(3) 0.009(3) 0.006(2) 0.005(3)
C11 0.063(3) 0.080(3) 0.063(3) 0.008(2) 0.009(2) -0.013(2)
C12 0.063(3) 0.068(3) 0.072(3) 0.004(2) 0.011(2) 0.006(2)
C13 0.054(3) 0.062(3) 0.063(3) -0.001(2) -0.001(2) -0.006(2)
C14 0.060(3) 0.061(3) 0.060(3) 0.007(2) 0.000(2) -0.001(2)
C15 0.051(2) 0.060(3) 0.058(3) 0.009(2) 0.006(2) -0.002(2)
C16 0.053(3) 0.069(3) 0.070(3) 0.013(3) 0.006(3) 0.011(2)
C17 0.061(3) 0.081(3) 0.065(3) -0.002(2) 0.005(2) 0.001(2)
C18 0.066(3) 0.058(3) 0.071(3) 0.012(2) 0.012(2) 0.000(2)
C19 0.063(3) 0.082(4) 0.047(3) -0.010(3) 0.009(2) -0.006(3)
C20 0.050(2) 0.062(3) 0.051(3) 0.007(2) 0.003(2) -0.006(2)
C21 0.056(3) 0.087(3) 0.047(3) 0.008(2) 0.007(2) -0.007(2)
C22 0.068(3) 0.056(3) 0.066(3) 0.014(2) -0.004(3) 0.004(2)
C23 0.058(3) 0.099(3) 0.064(3) -0.013(2) 0.004(2) 0.012(2)
C24 0.061(3) 0.067(3) 0.078(3) 0.006(2) -0.002(2) -0.003(2)
C25 0.056(3) 0.093(4) 0.054(3) -0.012(3) 0.015(2) 0.007(3)
C26 0.044(2) 0.082(3) 0.061(3) -0.003(2) 0.011(2) 0.000(2)
C27 0.041(2) 0.096(4) 0.057(3) 0.002(3) 0.007(2) 0.000(2)
C28 0.048(3) 0.085(3) 0.058(3) 0.008(3) -0.004(2) -0.014(3)
C29 0.064(3) 0.070(3) 0.062(3) -0.005(2) 0.010(2) 0.006(2)
C30 0.066(3) 0.092(3) 0.062(3) 0.004(3) -0.007(2) -0.007(3)
C31 0.049(3) 0.068(3) 0.080(4) -0.005(3) 0.022(3) 0.012(2)
C32 0.043(2) 0.078(3) 0.060(3) 0.000(2) 0.009(2) -0.008(2)
C33 0.047(2) 0.070(3) 0.057(3) 0.004(2) 0.005(2) 0.000(2)
C34 0.051(3) 0.086(4) 0.061(3) -0.010(3) -0.002(2) 0.001(3)
C35 0.086(3) 0.061(3) 0.078(3) 0.005(2) 0.037(3) 0.012(2)
C36 0.069(3) 0.075(3) 0.060(3) 0.003(2) 0.011(2) -0.002(2)
C37 0.061(3) 0.054(3) 0.068(3) 0.010(2) 0.009(3) 0.012(2)
C38 0.038(2) 0.077(3) 0.059(3) 0.001(2) 0.012(2) 0.000(2)
C39 0.050(2) 0.071(3) 0.053(3) 0.002(2) 0.009(2) 0.001(2)
C40 0.063(3) 0.096(4) 0.045(3) -0.011(3) -0.002(2) -0.009(3)
C41 0.066(3) 0.062(3) 0.060(3) 0.004(2) 0.018(2) 0.005(2)
C42 0.059(3) 0.108(4) 0.053(3) -0.017(2) 0.007(2) -0.017(2)
C43 0.067(3) 0.072(3) 0.060(3) 0.008(2) 0.013(3) 0.003(3)
C44 0.047(2) 0.087(3) 0.042(2) 0.007(2) 0.0054(19) 0.006(2)
C45 0.052(3) 0.075(3) 0.047(3) 0.005(2) 0.007(2) 0.002(2)
C46 0.062(3) 0.079(3) 0.044(2) -0.004(2) 0.007(2) 0.000(3)
C47 0.063(3) 0.066(3) 0.076(3) 0.005(2) -0.007(2) 0.002(2)
C48 0.056(3) 0.097(3) 0.060(3) -0.014(2) 0.001(2) 0.007(2)
N1 0.053(2) 0.069(2) 0.067(2) 0.0085(19) 0.004(2) 0.0035(18)
N2 0.048(2) 0.073(2) 0.059(2) 0.0028(19) -0.0130(18) 0.0102(18)
N3 0.053(2) 0.088(3) 0.058(2) -0.001(2) -0.0025(18) 0.003(2)
N4 0.055(2) 0.069(3) 0.061(2) 0.0087(19) 0.0018(18) 0.0081(19)
N5 0.063(2) 0.061(2) 0.066(3) 0.011(2) 0.0001(19) -0.0060(18)
N6 0.064(2) 0.064(2) 0.053(2) 0.0066(19) 0.0027(18) 0.0050(18)
N7 0.061(2) 0.079(3) 0.057(2) 0.005(2) 0.0048(19) 0.0023(19)
N8 0.074(2) 0.062(2) 0.069(3) 0.010(2) 0.008(2) -0.005(2)
N9 0.061(2) 0.065(2) 0.066(2) 0.0042(19) 0.0137(19) -0.0065(19)
N10 0.053(2) 0.065(2) 0.076(2) -0.002(2) 0.0146(19) -0.0069(19)
N11 0.056(2) 0.067(2) 0.059(2) -0.0015(19) 0.0092(18) -0.0117(18)
N12 0.055(2) 0.065(2) 0.064(2) 0.0011(19) 0.0108(19) -0.0051(18)
N13 0.046(2) 0.073(2) 0.057(2) 0.0025(18) 0.0050(17) 0.0006(19)
N14 0.044(2) 0.077(3) 0.056(2) -0.0025(18) 0.0015(17) 0.004(2)
N15 0.058(2) 0.069(2) 0.061(2) -0.0030(18) 0.0064(19) -0.0023(18)
N16 0.045(2) 0.074(2) 0.060(2) 0.0029(18) -0.0092(19) 0.0034(18)
N17 0.048(2) 0.082(3) 0.065(2) -0.006(2) -0.0052(18) 0.005(2)
N18 0.055(2) 0.074(3) 0.055(2) -0.0028(19) -0.0069(18) 0.006(2)
N19 0.050(2) 0.071(2) 0.065(2) 0.0070(19) -0.0045(19) 0.0102(18)
N20 0.050(2) 0.078(2) 0.064(2) 0.000(2) -0.0037(18) 0.0085(19)
N21 0.060(2) 0.069(2) 0.054(2) 0.008(2) 0.0026(18) -0.0004(19)
N22 0.063(2) 0.071(3) 0.050(2) 0.003(2) 0.0104(18) 0.0049(19)
N23 0.071(2) 0.064(2) 0.059(2) 0.006(2) -0.0007(19) 0.0143(19)
N24 0.064(2) 0.065(2) 0.057(2) 0.000(2) 0.0113(18) 0.0022(18)
N25 0.064(2) 0.070(2) 0.068(2) -0.0007(19) 0.025(2) -0.0058(19)
N26 0.056(2) 0.063(2) 0.054(2) 0.0061(18) 0.0199(18) 0.0032(18)
N27 0.064(2) 0.076(3) 0.052(2) -0.0034(18) 0.0216(18) -0.013(2)
N28 0.056(2) 0.072(2) 0.065(2) -0.0100(19) 0.0241(18) -0.0091(19)
N29 0.048(2) 0.075(2) 0.057(2) 0.0023(18) 0.0194(18) 0.0032(18)
N30 0.050(2) 0.079(2) 0.050(2) -0.0046(18) 0.0025(17) 0.0036(19)
N31 0.045(2) 0.068(2) 0.050(2) 0.0031(17) 0.0092(16) 0.0011(19)
N32 0.053(2) 0.078(3) 0.058(2) -0.0050(18) 0.0036(18) 0.011(2)
O1 0.091(2) 0.083(2) 0.072(2) -0.0015(18) 0.0013(18) 0.0077(17)
O2 0.101(2) 0.069(2) 0.084(2) 0.0051(17) 0.0113(19) 0.0058(18)
O3 0.090(2) 0.067(2) 0.098(2) -0.0066(18) 0.0277(18) 0.0040(17)
O4 0.090(2) 0.083(2) 0.077(2) -0.0095(18) 0.0106(17) -0.0083(19)
O5 0.078(2) 0.081(2) 0.085(2) -0.0176(18) -0.0070(17) 0.0022(18)
O6 0.096(2) 0.075(2) 0.079(2) -0.0069(17) 0.0100(18) -0.0178(18)
O7 0.085(2) 0.0640(19) 0.070(2) -0.0109(16) 0.0206(17) -0.0110(16)
O8 0.091(2) 0.092(2) 0.0590(19) -0.0186(17) 0.0161(17) 0.0012(17)
O9 0.083(2) 0.085(2) 0.082(2) -0.0155(19) -0.0039(17) 0.0068(19)
O10 0.087(2) 0.081(2) 0.079(2) -0.0073(18) 0.0047(17) -0.0147(18)
O11 0.091(2) 0.090(2) 0.062(2) -0.0051(17) 0.0047(17) -0.0143(18)
O12 0.080(2) 0.080(2) 0.067(2) -0.0159(17) -0.0016(17) -0.0035(16)
O13 0.083(2) 0.083(2) 0.071(2) -0.0161(17) -0.0037(17) 0.0072(17)
O14 0.102(2) 0.079(2) 0.077(2) -0.0149(17) 0.0134(18) 0.0073(18)
O15 0.097(2) 0.090(2) 0.091(2) -0.0129(19) 0.0292(19) -0.002(2)
O16 0.084(2) 0.071(2) 0.095(2) -0.0009(18) 0.0185(17) 0.0065(18)

loop_
_atom_type_symbol
_atom_type_description
_atom_type_scat_dispersion_real
_atom_type_scat_dispersion_imag
_atom_type_scat_source
C C 0.0033 0.0016 'International Tables Vol C Tables 4.2.6.8 and 6.1.1.4'
H H 0.0000 0.0000 'International Tables Vol C Tables 4.2.6.8 and 6.1.1.4'
N N 0.0061 0.0033 'International Tables Vol C Tables 4.2.6.8 and 6.1.1.4'
O O 0.0106 0.0060 'International Tables Vol C Tables 4.2.6.8 and 6.1.1.4'
Ni Ni 0.3393 1.1124 'International Tables Vol C Tables 4.2.6.8 and 6.1.1.4'
Cl Cl 0.1484 0.1585 'International Tables Vol C Tables 4.2.6.8 and 6.1.1.4'

loop_
_geom_angle_atom_site_label_1
_geom_angle_atom_site_label_2
_geom_angle_atom_site_label_3
_geom_angle
Cl2 Ni1 Cl3 114.60(5)
Cl2 Ni1 Cl4 108.75(5)
Cl3 Ni1 Cl4 109.09(6)
Cl2 Ni1 Cl1 107.92(5)
Cl3 Ni1 Cl1 106.27(5)
Cl4 Ni1 Cl1 110.16(5)
Cl6 Ni2 Cl8 111.98(7)
Cl6 Ni2 Cl7 110.25(6)
Cl8 Ni2 Cl7 106.41(8)
Cl6 Ni2 Cl5 109.02(5)
Cl8 Ni2 Cl5 109.82(5)
Cl7 Ni2 Cl5 109.32(6)
O1 C1 N2 126.6(4)
O1 C1 N1 124.5(4)
N2 C1 N1 108.9(4)
N1 C2 N3 114.7(3)
N1 C2 C3 103.7(3)
N3 C2 C3 102.7(3)
N1 C2 H2 111.7
N3 C2 H2 111.7
C3 C2 H2 111.7
N2 C3 N4 114.4(3)
N2 C3 C2 102.2(3)
N4 C3 C2 102.5(3)
N2 C3 H3 112.3
N4 C3 H3 112.3
C2 C3 H3 112.3
O9 C4 N4 127.5(4)
O9 C4 N3 125.5(4)
N4 C4 N3 107.1(4)
N2 C5 N5 112.5(3)
N2 C5 H5A 109.1
N5 C5 H5A 109.1
N2 C5 H5B 109.1
N5 C5 H5B 109.1
H5A C5 H5B 107.8
N7 C6 N4 113.3(3)
N7 C6 H6A 108.9
N4 C6 H6A 108.9
N7 C6 H6B 108.9
N4 C6 H6B 108.9
H6A C6 H6B 107.7
O2 C7 N6 126.2(4)
O2 C7 N5 125.3(4)
N6 C7 N5 108.6(4)
N5 C8 N7 115.3(3)
N5 C8 C9 104.4(3)
N7 C8 C9 102.6(3)
N5 C8 H8 111.3
N7 C8 H8 111.3
C9 C8 H8 111.3
N8 C9 N6 113.6(3)
N8 C9 C8 103.9(3)
N6 C9 C8 102.1(3)
N8 C9 H9 112.2
N6 C9 H9 112.2
C8 C9 H9 112.2
O10 C10 N8 127.1(4)
O10 C10 N7 125.6(4)
N8 C10 N7 107.3(4)
N6 C11 N9 113.3(3)
N6 C11 H11A 108.9
N9 C11 H11A 108.9
N6 C11 H11B 108.9
N9 C11 H11B 108.9
H11A C11 H11B 107.7
N8 C12 N11 114.1(3)
N8 C12 H12A 108.7
N11 C12 H12A 108.7
N8 C12 H12B 108.7
N11 C12 H12B 108.7
H12A C12 H12B 107.6
O3 C13 N9 125.8(4)
O3 C13 N10 126.5(4)
N9 C13 N10 107.7(4)
N11 C14 N9 113.5(3)
N11 C14 C15 103.6(3)
N9 C14 C15 102.8(3)
N11 C14 H14 112.1
N9 C14 H14 112.1
C15 C14 H14 112.1
N12 C15 N10 114.1(3)
N12 C15 C14 103.7(3)
N10 C15 C14 103.5(3)
N12 C15 H15 111.7
N10 C15 H15 111.7
C14 C15 H15 111.7
O11 C16 N11 126.0(4)
O11 C16 N12 124.8(4)
N11 C16 N12 109.2(4)
N13 C17 N10 113.9(3)
N13 C17 H17A 108.8
N10 C17 H17A 108.8
N13 C17 H17B 108.8
N10 C17 H17B 108.8
H17A C17 H17B 107.7
N12 C18 N15 113.5(3)
N12 C18 H18A 108.9
N15 C18 H18A 108.9
N12 C18 H18B 108.9
N15 C18 H18B 108.9
H18A C18 H18B 107.7
O4 C19 N14 126.5(4)
O4 C19 N13 124.5(4)
N14 C19 N13 109.0(4)
N15 C20 N13 113.5(3)
N15 C20 C21 103.6(3)
N13 C20 C21 102.9(3)
N15 C20 H20 112.1
N13 C20 H20 112.1
C21 C20 H20 112.1
N16 C21 N14 114.3(3)
N16 C21 C20 104.0(3)
N14 C21 C20 103.7(3)
N16 C21 H21 111.4
N14 C21 H21 111.4
C20 C21 H21 111.4
O12 C22 N16 127.5(4)
O12 C22 N15 125.5(4)
N16 C22 N15 107.0(4)
N14 C23 N17 112.5(3)
N14 C23 H23A 109.1
N17 C23 H23A 109.1
N14 C23 H23B 109.1
N17 C23 H23B 109.1
H23A C23 H23B 107.8
N16 C24 N19 113.4(3)
N16 C24 H24A 108.9
N19 C24 H24A 108.9
N16 C24 H24B 108.9
N19 C24 H24B 108.9
H24A C24 H24B 107.7
O5 C25 N17 127.1(4)
O5 C25 N18 125.3(5)
N17 C25 N18 107.7(4)
N17 C26 N19 114.0(3)
N17 C26 C27 103.6(3)
N19 C26 C27 101.7(3)
N17 C26 H26 112.2
N19 C26 H26 112.2
C27 C26 H26 112.2
N18 C27 N20 114.3(3)
N18 C27 C26 103.0(3)
N20 C27 C26 104.2(3)
N18 C27 H27 111.6
N20 C27 H27 111.6
C26 C27 H27 111.6
O13 C28 N20 126.5(4)
O13 C28 N19 126.1(4)
N20 C28 N19 107.4(4)
N18 C29 N21 112.6(3)
N18 C29 H29A 109.1
N21 C29 H29A 109.1
N18 C29 H29B 109.1
N21 C29 H29B 109.1
H29A C29 H29B 107.8
N23 C30 N20 113.2(3)
N23 C30 H30A 108.9
N20 C30 H30A 108.9
N23 C30 H30B 108.9
N20 C30 H30B 108.9
H30A C30 H30B 107.7
O6 C31 N21 127.2(4)
O6 C31 N22 125.3(4)
N21 C31 N22 107.5(4)
N21 C32 N23 115.1(3)
N21 C32 C33 104.5(3)
N23 C32 C33 102.6(3)
N21 C32 H32 111.4
N23 C32 H32 111.4
C33 C32 H32 111.4
N24 C33 N22 114.2(3)
N24 C33 C32 105.3(3)
N22 C33 C32 103.2(3)
N24 C33 H33 111.2
N22 C33 H33 111.2
C32 C33 H33 111.2
O14 C34 N23 124.5(5)
O14 C34 N24 125.7(4)
N23 C34 N24 109.7(4)
N22 C35 N25 112.4(3)
N22 C35 H35A 109.1
N25 C35 H35A 109.1
N22 C35 H35B 109.1
N25 C35 H35B 109.1
H35A C35 H35B 107.9
N27 C36 N24 113.1(3)
N27 C36 H36A 109.0
N24 C36 H36A 109.0
N27 C36 H36B 109.0
N24 C36 H36B 109.0
H36A C36 H36B 107.8
O7 C37 N26 127.4(4)
O7 C37 N25 126.0(4)
N26 C37 N25 106.6(4)
N25 C38 N27 112.3(3)
N25 C38 C39 104.0(3)
N27 C38 C39 103.4(3)
N25 C38 H38 112.2
N27 C38 H38 112.2
C39 C38 H38 112.2
N28 C39 N26 114.5(3)
N28 C39 C38 104.2(3)
N26 C39 C38 103.3(3)
N28 C39 H39 111.4
N26 C39 H39 111.4
C38 C39 H39 111.4
O15 C40 N27 124.9(5)
O15 C40 N28 125.7(4)
N27 C40 N28 109.4(4)
N29 C41 N26 114.7(3)
N29 C41 H41A 108.6
N26 C41 H41A 108.6
N29 C41 H41B 108.6
N26 C41 H41B 108.6
H41A C41 H41B 107.6
N28 C42 N31 112.6(3)
N28 C42 H42A 109.1
N31 C42 H42A 109.1
N28 C42 H42B 109.1
N31 C42 H42B 109.1
H42A C42 H42B 107.8
O8 C43 N29 127.0(4)
O8 C43 N30 125.2(4)
N29 C43 N30 107.7(4)
N29 C44 N31 115.7(3)
N29 C44 C45 104.5(3)
N31 C44 C45 102.5(3)
N29 C44 H44 111.2
N31 C44 H44 111.2
C45 C44 H44 111.2
N32 C45 N30 113.8(3)
N32 C45 C44 103.8(3)
N30 C45 C44 102.4(3)
N32 C45 H45 112.0
N30 C45 H45 112.0
C44 C45 H45 112.0
O16 C46 N31 126.9(4)
O16 C46 N32 125.1(4)
N31 C46 N32 108.0(4)
N30 C47 N1 112.9(3)
N30 C47 H47A 109.0
N1 C47 H47A 109.0
N30 C47 H47B 109.0
N1 C47 H47B 109.0
H47A C47 H47B 107.8
N3 C48 N32 113.8(3)
N3 C48 H48A 108.8
N32 C48 H48A 108.8
N3 C48 H48B 108.8
N32 C48 H48B 108.8
H48A C48 H48B 107.7
C1 N1 C2 111.6(4)
C1 N1 C47 123.2(4)
C2 N1 C47 122.9(3)
C1 N2 C3 113.7(3)
C1 N2 C5 121.4(4)
C3 N2 C5 122.4(3)
C4 N3 C48 122.5(4)
C4 N3 C2 113.3(3)
C48 N3 C2 122.3(4)
C4 N4 C6 121.6(4)
C4 N4 C3 114.3(3)
C6 N4 C3 122.6(3)
C7 N5 C8 112.4(4)
C7 N5 C5 121.9(4)
C8 N5 C5 122.9(3)
C7 N6 C11 122.3(4)
C7 N6 C9 112.3(3)
C11 N6 C9 122.9(3)
C10 N7 C8 113.0(3)
C10 N7 C6 121.5(4)
C8 N7 C6 122.6(3)
C10 N8 C9 112.8(4)
C10 N8 C12 121.3(4)
C9 N8 C12 121.9(3)
C13 N9 C11 122.8(3)
C13 N9 C14 112.3(3)
C11 N9 C14 121.2(3)
C13 N10 C15 113.4(3)
C13 N10 C17 121.5(4)
C15 N10 C17 123.2(3)
C16 N11 C14 112.0(3)
C16 N11 C12 122.2(4)
C14 N11 C12 123.6(3)
C16 N12 C15 111.4(3)
C16 N12 C18 122.6(4)
C15 N12 C18 123.7(3)
C19 N13 C17 124.7(4)
C19 N13 C20 111.8(3)
C17 N13 C20 121.4(3)
C19 N14 C21 112.0(3)
C19 N14 C23 122.0(4)
C21 N14 C23 120.8(3)
C22 N15 C20 112.0(3)
C22 N15 C18 121.9(4)
C20 N15 C18 122.6(3)
C22 N16 C21 113.0(3)
C22 N16 C24 123.3(4)
C21 N16 C24 120.6(3)
C25 N17 C26 113.0(4)
C25 N17 C23 121.6(4)
C26 N17 C23 123.2(4)
C25 N18 C29 122.3(4)
C25 N18 C27 112.5(4)
C29 N18 C27 122.4(3)
C28 N19 C24 122.8(4)
C28 N19 C26 113.3(3)
C24 N19 C26 121.5(3)
C28 N20 C27 113.2(3)
C28 N20 C30 121.4(4)
C27 N20 C30 123.1(3)
C31 N21 C32 112.5(3)
C31 N21 C29 121.2(4)
C32 N21 C29 122.6(3)
C31 N22 C35 120.4(4)
C31 N22 C33 111.9(3)
C35 N22 C33 123.8(3)
C34 N23 C30 123.6(4)
C34 N23 C32 111.3(4)
C30 N23 C32 122.2(3)
C34 N24 C33 110.7(3)
C34 N24 C36 122.4(3)
C33 N24 C36 123.5(3)
C37 N25 C38 112.4(3)
C37 N25 C35 119.1(3)
C38 N25 C35 125.5(3)
C37 N26 C41 120.7(3)
C37 N26 C39 113.4(3)
C41 N26 C39 124.5(3)
C40 N27 C36 123.3(4)
C40 N27 C38 111.0(3)
C36 N27 C38 123.3(3)
C40 N28 C39 111.9(3)
C40 N28 C42 122.6(4)
C39 N28 C42 124.0(3)
C43 N29 C41 123.3(3)
C43 N29 C44 112.7(3)
C41 N29 C44 123.2(3)
C43 N30 C47 121.5(4)
C43 N30 C45 112.0(3)
C47 N30 C45 121.1(3)
C46 N31 C44 113.0(3)
C46 N31 C42 121.4(4)
C44 N31 C42 120.5(3)
C46 N32 C45 112.1(3)
C46 N32 C48 122.7(4)
C45 N32 C48 121.8(3)

loop_
_geom_bond_atom_site_label_1
_geom_bond_atom_site_label_2
_geom_bond_distance
Ni1 Cl2 2.2586(13)
Ni1 Cl3 2.2640(13)
Ni1 Cl4 2.2668(13)
Ni1 Cl1 2.2838(13)
Ni2 Cl6 2.2453(13)
Ni2 Cl8 2.2462(17)
Ni2 Cl7 2.2646(16)
Ni2 Cl5 2.2765(13)
C1 O1 1.231(5)
C1 N2 1.357(5)
C1 N1 1.365(5)
C2 N1 1.436(5)
C2 N3 1.467(5)
C2 C3 1.575(5)
C2 H2 0.9900
C3 N2 1.421(4)
C3 N4 1.456(4)
C3 H3 0.9900
C4 O9 1.205(5)
C4 N4 1.372(5)
C4 N3 1.381(5)
C5 N2 1.456(4)
C5 N5 1.457(4)
C5 H5A 0.9800
C5 H5B 0.9800
C6 N7 1.438(4)
C6 N4 1.454(4)
C6 H6A 0.9800
C6 H6B 0.9800
C7 O2 1.222(5)
C7 N6 1.342(5)
C7 N5 1.370(5)
C8 N5 1.419(4)
C8 N7 1.434(4)
C8 C9 1.541(5)
C8 H8 0.9900
C9 N8 1.433(4)
C9 N6 1.473(4)
C9 H9 0.9900
C10 O10 1.223(5)
C10 N8 1.351(5)
C10 N7 1.380(5)
C11 N6 1.427(4)
C11 N9 1.458(4)
C11 H11A 0.9800
C11 H11B 0.9800
C12 N8 1.452(4)
C12 N11 1.457(4)
C12 H12A 0.9800
C12 H12B 0.9800
C13 O3 1.213(4)
C13 N9 1.360(5)
C13 N10 1.386(5)
C14 N11 1.427(4)
C14 N9 1.477(4)
C14 C15 1.555(5)
C14 H14 0.9900
C15 N12 1.419(4)
C15 N10 1.433(4)
C15 H15 0.9900
C16 O11 1.242(5)
C16 N11 1.351(5)
C16 N12 1.380(5)
C17 N13 1.447(4)
C17 N10 1.455(4)
C17 H17A 0.9800
C17 H17B 0.9800
C18 N12 1.422(4)
C18 N15 1.452(4)
C18 H18A 0.9800
C18 H18B 0.9800
C19 O4 1.245(5)
C19 N14 1.341(5)
C19 N13 1.358(5)
C20 N15 1.445(4)
C20 N13 1.458(4)
C20 C21 1.526(5)
C20 H20 0.9900
C21 N16 1.439(4)
C21 N14 1.452(5)
C21 H21 0.9900
C22 O12 1.209(5)
C22 N16 1.365(5)
C22 N15 1.390(5)
C23 N14 1.460(4)
C23 N17 1.466(4)
C23 H23A 0.9800
C23 H23B 0.9800
C24 N16 1.443(4)
C24 N19 1.464(4)
C24 H24A 0.9800
C24 H24B 0.9800
C25 O5 1.220(5)
C25 N17 1.362(5)
C25 N18 1.372(5)
C26 N17 1.430(4)
C26 N19 1.470(4)
C26 C27 1.546(5)
C26 H26 0.9900
C27 N18 1.444(5)
C27 N20 1.446(5)
C27 H27 0.9900
C28 O13 1.223(5)
C28 N20 1.359(5)
C28 N19 1.370(5)
C29 N18 1.444(4)
C29 N21 1.449(4)
C29 H29A 0.9800
C29 H29B 0.9800
C30 N23 1.421(4)
C30 N20 1.469(4)
C30 H30A 0.9800
C30 H30B 0.9800
C31 O6 1.225(5)
C31 N21 1.364(5)
C31 N22 1.391(5)
C32 N21 1.434(4)
C32 N23 1.459(4)
C32 C33 1.531(5)
C32 H32 0.9900
C33 N24 1.429(4)
C33 N22 1.448(4)
C33 H33 0.9900
C34 O14 1.227(5)
C34 N23 1.359(5)
C34 N24 1.364(5)
C35 N22 1.418(4)
C35 N25 1.456(4)
C35 H35A 0.9800
C35 H35B 0.9800
C36 N27 1.431(4)
C36 N24 1.446(4)
C36 H36A 0.9800
C36 H36B 0.9800
C37 O7 1.199(4)
C37 N26 1.370(5)
C37 N25 1.409(5)
C38 N25 1.434(4)
C38 N27 1.459(4)
C38 C39 1.544(5)
C38 H38 0.9900
C39 N28 1.422(4)
C39 N26 1.449(4)
C39 H39 0.9900
C40 O15 1.244(5)
C40 N27 1.362(5)
C40 N28 1.374(5)
C41 N29 1.427(4)
C41 N26 1.438(4)
C41 H41A 0.9800
C41 H41B 0.9800
C42 N28 1.452(4)
C42 N31 1.481(4)
C42 H42A 0.9800
C42 H42B 0.9800
C43 O8 1.213(4)
C43 N29 1.358(5)
C43 N30 1.391(5)
C44 N29 1.435(4)
C44 N31 1.445(4)
C44 C45 1.543(5)
C44 H44 0.9900
C45 N32 1.427(4)
C45 N30 1.454(4)
C45 H45 0.9900
C46 O16 1.232(5)
C46 N31 1.340(5)
C46 N32 1.376(5)
C47 N30 1.440(4)
C47 N1 1.470(4)
C47 H47A 0.9800
C47 H47B 0.9800
C48 N3 1.421(4)
C48 N32 1.467(4)
C48 H48A 0.9800
C48 H48B 0.9800

loop_
_platon_squeeze_void_nr
_platon_squeeze_void_average_x
_platon_squeeze_void_average_y
_platon_squeeze_void_average_z
_platon_squeeze_void_volume
_platon_squeeze_void_count_electrons
_platon_squeeze_void_content
1 -0.017 0.474 -0.009 5778 2396 ' '
2 0.000 0.500 0.500 13 0 ' '
3 0.500 1.000 0.000 13 0 ' '
